data_4083489
loop_
_publ_author_name
'Kumar, Ish'
'Bhattacharya, Prateek'
'Whitmire, Kenton H.'

_publ_section_title
;
 Facile One-Pot Synthesis of Triphenylbismuth(V) Bis(carboxylate)
 Complexes
;
_journal_issue 11
_journal_name_full Organometallics
_journal_page_first 2906
_journal_paper_doi 10.1021/om500337z
_journal_volume 33
_journal_year 2014
_chemical_formula_moiety 'C32 H25 Bi O6'
_chemical_formula_sum 'C32 H25 Bi O6'
_chemical_formula_weight 714.50
_chemical_melting_point 421.6(5)
_chemical_name_systematic
;
 triphenylbismuth bis(salicylate)
;
_space_group_crystal_system triclinic
_space_group_IT_number 2
_space_group_name_Hall '-P 1'
_space_group_name_H-M_alt 'P -1'
_symmetry_space_group_name_Hall '-P 1'
_symmetry_space_group_name_H-M 'P -1'
_atom_sites_solution_hydrogens geom
_audit_creation_method SHELXL-2013
_cell_angle_alpha 77.16(2)
_cell_angle_beta 82.90(2)
_cell_angle_gamma 72.383(19)
_cell_formula_units_Z 2
_cell_length_a 8.924(4)
_cell_length_b 9.178(4)
_cell_length_c 17.7944(10)
_cell_measurement_temperature 173(2)
_cell_volume 1351.9(9)
_computing_molecular_graphics 'DIAMOND 3.2i(Brandenburg, 1997-2012)'
_computing_structure_refinement 'SHELXL-2013 (Sheldrick, 2013)'
_computing_structure_solution 'SHELXS-2013 (Sheldrick, 2013)'
_diffrn_ambient_temperature 173(2)
_diffrn_measured_fraction_theta_full 0.981
_diffrn_measured_fraction_theta_max 0.959
_diffrn_measurement_device_type RigakuSCXminidiffractometer
_diffrn_radiation_monochromator graphite
_diffrn_radiation_type MoK\a
_diffrn_radiation_wavelength 0.71075
_diffrn_reflns_av_R_equivalents 0.0180
_diffrn_reflns_av_unetI/netI 0.0449
_diffrn_reflns_Laue_measured_fraction_full 0.981
_diffrn_reflns_Laue_measured_fraction_max 0.959
_diffrn_reflns_limit_h_max 11
_diffrn_reflns_limit_h_min -11
_diffrn_reflns_limit_k_max 11
_diffrn_reflns_limit_k_min -11
_diffrn_reflns_limit_l_max 11
_diffrn_reflns_limit_l_min -22
_diffrn_reflns_number 7001
_diffrn_reflns_point_group_measured_fraction_full 0.981
_diffrn_reflns_point_group_measured_fraction_max 0.959
_diffrn_reflns_theta_full 25.242
_diffrn_reflns_theta_max 27.288
_diffrn_reflns_theta_min 2.374
_diffrn_source 'fine-focus sealed tube'
_exptl_absorpt_coefficient_mu 6.566
_exptl_absorpt_correction_T_max 0.139
_exptl_absorpt_correction_T_min 0.053
_exptl_absorpt_correction_type multi-scan
_exptl_absorpt_process_details 'SADABS 5.1,1997'
_exptl_crystal_colour colourless
_exptl_crystal_density_diffrn 1.755
_exptl_crystal_density_meas ?
_exptl_crystal_density_method 'not measured'
_exptl_crystal_description thinneedles
_exptl_crystal_F_000 696
_exptl_crystal_size_max 0.500
_exptl_crystal_size_mid 0.500
_exptl_crystal_size_min 0.300
_refine_diff_density_max 1.086
_refine_diff_density_min -1.890
_refine_diff_density_rms 0.123
_refine_ls_extinction_coef 0.0048(5)
_refine_ls_extinction_expression Fc^*^=kFc[1+0.001xFc^2^\l^3^/sin(2\q)]^-1/4^
_refine_ls_extinction_method SHELXL
_refine_ls_goodness_of_fit_ref 0.896
_refine_ls_hydrogen_treatment constr
_refine_ls_matrix_type full
_refine_ls_number_parameters 353
_refine_ls_number_reflns 5834
_refine_ls_number_restraints 0
_refine_ls_restrained_S_all 0.896
_refine_ls_R_factor_all 0.0315
_refine_ls_R_factor_gt 0.0269
_refine_ls_shift/su_max 0.002
_refine_ls_shift/su_mean 0.000
_refine_ls_structure_factor_coef Fsqd
_refine_ls_weighting_details
;
 w=1/[\s^2^(Fo^2^)+(0.0521P)^2^+0.1279P]
 where P=(Fo^2^+2Fc^2^)/3
;
_refine_ls_weighting_scheme calc
_refine_ls_wR_factor_gt 0.0670
_refine_ls_wR_factor_ref 0.0760
_reflns_Friedel_coverage 0.000
_reflns_number_gt 5251
_reflns_number_total 5834
_reflns_threshold_expression 'I > 2\s(I)'
_cod_data_source_file om500337z_si_002.cif
_cod_data_source_block 2
_cod_depositor_comments
;
The following automatic conversions were performed:

'_chemical_melting_point' value '148-149 degrees C' was changed to
'421.6(5)' - it was converted from degrees Celsius(C) to Kelvins(K),
the average value was taken and precision was estimated.

Automatic conversion script
Id: cif_fix_values 2281 2013-09-26 08:29:07Z andrius 

 Adding full bibliography for 4083488--4083492.cif.

The following automatic conversions were performed:

'_exptl_crystal_density_meas' value 'not measured' was changed to '?'
- the value is perceived as not measured.

Automatic conversion script
Id: cif_fix_values 3008 2015-01-20 13:52:24Z robertas 
;
_cod_database_code 4083489
_shelx_space_group_comment
;  
The symmetry employed for this shelxl refinement is uniquely defined
by the following loop, which should always be used as a source of
symmetry information in preference to the above space-group names.
They are only intended as comments.
;
_shelx_estimated_absorpt_t_min 0.138
_shelx_estimated_absorpt_t_max 0.243
_shelxl_version_number 2013-2

loop_
_space_group_symop_operation_xyz
'x, y, z'
'-x, -y, -z'

loop_
_atom_site_label
_atom_site_type_symbol
_atom_site_fract_x
_atom_site_fract_y
_atom_site_fract_z
_atom_site_U_iso_or_equiv
_atom_site_adp_type
_atom_site_occupancy
_atom_site_site_symmetry_order
_atom_site_calc_flag
_atom_site_refinement_flags_posn
_atom_site_refinement_flags_adp
Bi1 Bi 0.23982(2) 0.75161(2) 0.74971(2) 0.01911(8) Uani 1 1 d . .
O111 O 0.0806(3) 0.8842(3) 0.83843(18) 0.0252(6) Uani 1 1 d . .
O112 O 0.0822(3) 1.0760(3) 0.74016(17) 0.0303(7) Uani 1 1 d . .
O113 O -0.0985(5) 1.3474(4) 0.7452(2) 0.0544(11) Uani 1 1 d . .
H113 H -0.0261 1.2784 0.7276 0.065 Uiso 1 1 calc R U
O121 O 0.4156(4) 0.5944(4) 0.67950(18) 0.0272(7) Uani 1 1 d . .
O122 O 0.3648(3) 0.8118(3) 0.59315(17) 0.0265(6) Uani 1 1 d . .
O123 O 0.5188(4) 0.8234(4) 0.4623(2) 0.0452(9) Uani 1 1 d . .
H123 H 0.4505 0.8555 0.4963 0.054 Uiso 1 1 calc R U
C111 C -0.0793(5) 1.1338(5) 0.8517(3) 0.0256(9) Uani 1 1 d . .
C112 C -0.1446(6) 1.2894(5) 0.8157(3) 0.0382(11) Uani 1 1 d . .
C113 C -0.2619(7) 1.3850(6) 0.8559(4) 0.0597(17) Uani 1 1 d . .
H11A H -0.3060 1.4910 0.8326 0.072 Uiso 1 1 calc R U
C114 C -0.3151(7) 1.3293(8) 0.9285(4) 0.068(2) Uani 1 1 d . .
H11B H -0.3986 1.3954 0.9544 0.082 Uiso 1 1 calc R U
C115 C -0.2486(7) 1.1774(8) 0.9644(4) 0.0601(18) Uani 1 1 d . .
H11C H -0.2834 1.1398 1.0157 0.072 Uiso 1 1 calc R U
C116 C -0.1319(6) 1.0812(6) 0.9256(3) 0.0368(11) Uani 1 1 d . .
H11D H -0.0866 0.9764 0.9502 0.044 Uiso 1 1 calc R U
C117 C 0.0351(5) 1.0286(5) 0.8068(3) 0.0237(8) Uani 1 1 d . .
C121 C 0.5706(5) 0.5992(5) 0.5617(2) 0.0258(9) Uani 1 1 d . .
C122 C 0.6038(5) 0.6770(6) 0.4898(3) 0.0347(11) Uani 1 1 d . .
C123 C 0.7315(6) 0.6078(7) 0.4425(3) 0.0473(14) Uani 1 1 d . .
H12A H 0.7540 0.6616 0.3922 0.057 Uiso 1 1 calc R U
C124 C 0.8225(6) 0.4607(7) 0.4708(3) 0.0490(15) Uani 1 1 d . .
H12B H 0.9093 0.4133 0.4392 0.059 Uiso 1 1 calc R U
C125 C 0.7938(6) 0.3783(7) 0.5431(4) 0.0488(15) Uani 1 1 d . .
H12C H 0.8600 0.2768 0.5614 0.059 Uiso 1 1 calc R U
C126 C 0.6667(6) 0.4470(6) 0.5881(3) 0.0356(11) Uani 1 1 d . .
H12D H 0.6434 0.3911 0.6377 0.043 Uiso 1 1 calc R U
C127 C 0.4423(4) 0.6744(5) 0.6128(2) 0.0233(8) Uani 1 1 d . .
C131 C 0.0392(4) 0.7959(4) 0.6806(2) 0.0209(8) Uani 1 1 d . .
C132 C -0.0469(5) 0.6898(5) 0.7017(3) 0.0250(9) Uani 1 1 d . .
H13A H -0.0182 0.6037 0.7433 0.030 Uiso 1 1 calc R U
C133 C -0.1761(5) 0.7127(5) 0.6605(3) 0.0308(10) Uani 1 1 d . .
H13B H -0.2387 0.6424 0.6741 0.037 Uiso 1 1 calc R U
C134 C -0.2145(5) 0.8371(5) 0.5996(3) 0.0313(10) Uani 1 1 d . .
H13C H -0.3031 0.8519 0.5712 0.038 Uiso 1 1 calc R U
C135 C -0.1257(5) 0.9392(5) 0.5801(3) 0.0306(10) Uani 1 1 d . .
H13D H -0.1531 1.0248 0.5381 0.037 Uiso 1 1 calc R U
C136 C 0.0034(5) 0.9193(5) 0.6205(3) 0.0271(9) Uani 1 1 d . .
H13E H 0.0658 0.9898 0.6069 0.033 Uiso 1 1 calc R U
C141 C 0.2452(5) 0.5407(4) 0.8361(2) 0.0259(9) Uani 1 1 d . .
C142 C 0.2003(6) 0.5454(5) 0.9122(3) 0.0399(12) Uani 1 1 d . .
H14A H 0.1691 0.6424 0.9287 0.048 Uiso 1 1 calc R U
C143 C 0.2000(7) 0.4115(6) 0.9647(3) 0.0549(16) Uani 1 1 d . .
H14B H 0.1681 0.4160 1.0173 0.066 Uiso 1 1 calc R U
C144 C 0.2454(7) 0.2726(6) 0.9417(3) 0.0485(14) Uani 1 1 d . .
H14C H 0.2468 0.1796 0.9784 0.058 Uiso 1 1 calc R U
C145 C 0.2888(7) 0.2658(5) 0.8664(3) 0.0483(14) Uani 1 1 d . .
H14D H 0.3186 0.1681 0.8507 0.058 Uiso 1 1 calc R U
C146 C 0.2904(6) 0.3995(5) 0.8122(3) 0.0357(11) Uani 1 1 d . .
H14E H 0.3219 0.3943 0.7597 0.043 Uiso 1 1 calc R U
C151 C 0.4168(4) 0.8592(5) 0.7648(3) 0.0239(9) Uani 1 1 d . .
C152 C 0.4441(5) 0.9806(5) 0.7095(3) 0.0301(10) Uani 1 1 d . .
H15A H 0.3887 1.0159 0.6636 0.036 Uiso 1 1 calc R U
C153 C 0.5544(6) 1.0508(6) 0.7220(3) 0.0418(13) Uani 1 1 d . .
H15B H 0.5745 1.1366 0.6855 0.050 Uiso 1 1 calc R U
C154 C 0.6339(6) 0.9917(7) 0.7891(4) 0.0546(16) Uani 1 1 d . .
H15C H 0.7110 1.0372 0.7979 0.065 Uiso 1 1 calc R U
C155 C 0.6054(6) 0.8698(7) 0.8434(4) 0.0552(16) Uani 1 1 d . .
H15D H 0.6615 0.8316 0.8891 0.066 Uiso 1 1 calc R U
C156 C 0.4955(5) 0.8048(6) 0.8305(3) 0.0360(11) Uani 1 1 d . .
H15E H 0.4735 0.7208 0.8677 0.043 Uiso 1 1 calc R U

loop_
_atom_site_aniso_label
_atom_site_aniso_U_11
_atom_site_aniso_U_22
_atom_site_aniso_U_33
_atom_site_aniso_U_23
_atom_site_aniso_U_13
_atom_site_aniso_U_12
Bi1 0.01969(10) 0.01707(10) 0.01925(10) -0.00097(6) 0.00051(6) -0.00578(6)
O111 0.0261(15) 0.0139(13) 0.0305(17) -0.0026(12) 0.0024(13) -0.0012(11)
O112 0.0283(15) 0.0309(15) 0.0309(18) -0.0037(14) 0.0013(13) -0.0101(13)
O113 0.067(3) 0.0244(17) 0.054(3) 0.0041(17) 0.001(2) 0.0037(17)
O121 0.0316(16) 0.0262(15) 0.0253(16) -0.0083(13) 0.0041(13) -0.0102(13)
O122 0.0212(14) 0.0216(14) 0.0337(17) -0.0030(13) -0.0004(12) -0.0038(12)
O123 0.0398(19) 0.057(2) 0.0301(19) 0.0076(17) 0.0020(15) -0.0149(17)
C111 0.022(2) 0.029(2) 0.029(2) -0.0094(18) -0.0029(17) -0.0101(17)
C112 0.034(2) 0.037(3) 0.042(3) -0.009(2) -0.004(2) -0.007(2)
C113 0.061(4) 0.031(3) 0.071(5) -0.013(3) -0.005(3) 0.012(3)
C114 0.059(4) 0.062(4) 0.073(5) -0.040(4) 0.007(3) 0.013(3)
C115 0.055(4) 0.071(4) 0.052(4) -0.031(3) 0.017(3) -0.009(3)
C116 0.033(3) 0.039(3) 0.035(3) -0.012(2) 0.002(2) -0.004(2)
C117 0.0204(19) 0.0186(18) 0.033(2) -0.0025(17) -0.0038(16) -0.0075(16)
C121 0.0178(18) 0.037(2) 0.029(2) -0.0123(19) 0.0016(16) -0.0143(17)
C122 0.021(2) 0.060(3) 0.029(3) -0.017(2) 0.0027(18) -0.015(2)
C123 0.036(3) 0.080(4) 0.034(3) -0.024(3) 0.012(2) -0.026(3)
C124 0.033(3) 0.058(3) 0.062(4) -0.037(3) 0.014(3) -0.011(3)
C125 0.030(3) 0.052(3) 0.067(4) -0.031(3) 0.001(3) -0.003(2)
C126 0.033(2) 0.035(2) 0.043(3) -0.013(2) 0.001(2) -0.012(2)
C127 0.0182(18) 0.030(2) 0.025(2) -0.0083(18) 0.0017(16) -0.0114(17)
C131 0.0151(17) 0.0239(19) 0.021(2) -0.0011(16) -0.0024(15) -0.0029(15)
C132 0.0195(19) 0.023(2) 0.034(2) -0.0055(18) -0.0002(17) -0.0095(16)
C133 0.026(2) 0.029(2) 0.040(3) -0.003(2) -0.0041(19) -0.0148(19)
C134 0.022(2) 0.037(2) 0.036(3) -0.007(2) -0.0048(18) -0.0081(18)
C135 0.023(2) 0.031(2) 0.034(3) -0.0002(19) -0.0066(18) -0.0039(18)
C136 0.024(2) 0.024(2) 0.033(2) 0.0024(18) -0.0016(17) -0.0128(17)
C141 0.023(2) 0.0189(19) 0.031(2) 0.0016(17) 0.0000(17) -0.0034(16)
C142 0.054(3) 0.028(2) 0.027(3) -0.0008(19) 0.010(2) -0.005(2)
C143 0.070(4) 0.045(3) 0.034(3) 0.002(2) 0.016(3) -0.008(3)
C144 0.064(4) 0.027(2) 0.041(3) 0.012(2) 0.010(3) -0.010(2)
C145 0.059(3) 0.026(2) 0.055(4) -0.005(2) 0.008(3) -0.012(2)
C146 0.044(3) 0.029(2) 0.029(3) -0.0009(19) 0.006(2) -0.010(2)
C151 0.0140(17) 0.029(2) 0.033(2) -0.0112(18) 0.0012(16) -0.0097(16)
C152 0.029(2) 0.036(2) 0.031(2) -0.008(2) 0.0028(18) -0.0174(19)
C153 0.036(3) 0.042(3) 0.055(4) -0.017(3) 0.010(2) -0.022(2)
C154 0.035(3) 0.060(4) 0.083(5) -0.034(4) -0.008(3) -0.019(3)
C155 0.043(3) 0.061(4) 0.069(4) -0.027(3) -0.029(3) -0.005(3)
C156 0.035(3) 0.031(2) 0.041(3) -0.007(2) -0.011(2) -0.005(2)

loop_
_atom_type_symbol
_atom_type_description
_atom_type_scat_dispersion_real
_atom_type_scat_dispersion_imag
_atom_type_scat_source
C C 0.0033 0.0016 'International Tables Vol C Tables 4.2.6.8 and 6.1.1.4'
H H 0.0000 0.0000 'International Tables Vol C Tables 4.2.6.8 and 6.1.1.4'
Bi Bi -4.1077 10.2566 'International Tables Vol C Tables 4.2.6.8 and 6.1.1.4'
O O 0.0106 0.0060 'International Tables Vol C Tables 4.2.6.8 and 6.1.1.4'

loop_
_geom_angle_atom_site_label_1
_geom_angle_atom_site_label_2
_geom_angle_atom_site_label_3
_geom_angle
C151 Bi1 C141 112.50(17)
C151 Bi1 C131 140.26(16)
C141 Bi1 C131 106.97(16)
C151 Bi1 O121 90.67(13)
C141 Bi1 O121 85.98(13)
C131 Bi1 O121 96.60(13)
C151 Bi1 O111 87.47(13)
C141 Bi1 O111 86.22(13)
C131 Bi1 O111 90.70(13)
O121 Bi1 O111 170.60(10)
C117 O111 Bi1 108.2(3)
C127 O121 Bi1 109.2(2)
C116 C111 C112 119.4(4)
C116 C111 C117 121.7(4)
C112 C111 C117 118.7(4)
O113 C112 C113 118.9(5)
O113 C112 C111 122.4(4)
C113 C112 C111 118.6(5)
C114 C113 C112 120.9(5)
C113 C114 C115 120.4(5)
C116 C115 C114 119.4(6)
C115 C116 C111 121.1(5)
O112 C117 O111 121.0(4)
O112 C117 C111 121.7(4)
O111 C117 C111 117.3(4)
C122 C121 C126 118.9(4)
C122 C121 C127 121.0(4)
C126 C121 C127 120.0(4)
O123 C122 C121 121.6(4)
O123 C122 C123 117.4(5)
C121 C122 C123 120.9(5)
C124 C123 C122 118.1(5)
C123 C124 C125 122.9(5)
C126 C125 C124 118.2(5)
C125 C126 C121 120.9(5)
O122 C127 O121 120.9(4)
O122 C127 C121 121.0(4)
O121 C127 C121 118.0(4)
C136 C131 C132 122.7(4)
C136 C131 Bi1 122.0(3)
C132 C131 Bi1 115.3(3)
C131 C132 C133 117.9(4)
C134 C133 C132 120.2(4)
C135 C134 C133 120.2(4)
C134 C135 C136 120.7(4)
C131 C136 C135 118.3(4)
C142 C141 C146 119.7(4)
C142 C141 Bi1 121.9(3)
C146 C141 Bi1 118.4(3)
C143 C142 C141 120.6(4)
C144 C143 C142 120.0(5)
C143 C144 C145 120.2(5)
C144 C145 C146 120.8(5)
C141 C146 C145 118.7(4)
C156 C151 C152 122.0(4)
C156 C151 Bi1 117.9(3)
C152 C151 Bi1 120.0(3)
C151 C152 C153 118.8(5)
C154 C153 C152 117.9(5)
C155 C154 C153 122.4(5)
C156 C155 C154 118.7(6)
C155 C156 C151 120.3(5)

loop_
_geom_bond_atom_site_label_1
_geom_bond_atom_site_label_2
_geom_bond_distance
Bi1 C151 2.170(4)
Bi1 C141 2.180(4)
Bi1 C131 2.182(4)
Bi1 O121 2.247(3)
Bi1 O111 2.290(3)
O111 C117 1.279(5)
O112 C117 1.237(5)
O113 C112 1.318(6)
O121 C127 1.286(5)
O122 C127 1.235(5)
O123 C122 1.342(6)
C111 C116 1.372(6)
C111 C112 1.404(6)
C111 C117 1.469(5)
C112 C113 1.385(7)
C113 C114 1.362(9)
C114 C115 1.379(9)
C115 C116 1.371(7)
C121 C122 1.366(6)
C121 C126 1.411(6)
C121 C127 1.469(5)
C122 C123 1.405(6)
C123 C124 1.368(8)
C124 C125 1.377(8)
C125 C126 1.375(7)
C131 C136 1.361(5)
C131 C132 1.378(6)
C132 C133 1.381(6)
C133 C134 1.378(6)
C134 C135 1.366(6)
C135 C136 1.378(6)
C141 C142 1.370(6)
C141 C146 1.381(6)
C142 C143 1.369(6)
C143 C144 1.355(7)
C144 C145 1.358(7)
C145 C146 1.384(6)
C151 C156 1.356(6)
C151 C152 1.374(6)
C152 C153 1.390(6)
C153 C154 1.383(8)
C154 C155 1.372(9)
C155 C156 1.356(7)
